data_7223251
loop_
_publ_author_name
'Li, Yong-Qi'
'Wang, Peng'
'Liu, Huan'
'Lu, Yong'
'Zhao, Xiao-Li'
'Liu, Ye'

_publ_section_title
;
 Co-catalysis of a bi-functional ligand containing phosphine and Lewis
 acidic phosphonium for hydroformylation--acetalization of olefins
;
_journal_issue 6
_journal_name_full 'Green Chem.'
_journal_page_first 1798
_journal_paper_doi 10.1039/C5GC02127H
_journal_volume 18
_journal_year 2016
_chemical_formula_sum 'C38 H33 Cl2 I N4 P2'
_chemical_formula_weight 805.42
_chemical_name_systematic
; 
 ? 
;
_space_group_IT_number 14
_symmetry_cell_setting monoclinic
_symmetry_space_group_name_Hall '-P 2ybc'
_symmetry_space_group_name_H-M 'P 1 21/c 1'
_atom_sites_solution_hydrogens geom
_atom_sites_solution_primary direct
_atom_sites_solution_secondary difmap
_audit_creation_method SHELXL-97
_audit_update_record
;
2015-07-14 deposited with the CCDC.
2015-11-11 downloaded from the CCDC.
;
_cell_angle_alpha 90.00
_cell_angle_beta 116.464(3)
_cell_angle_gamma 90.00
_cell_formula_units_Z 4
_cell_length_a 9.5438(7)
_cell_length_b 39.836(3)
_cell_length_c 10.6814(11)
_cell_measurement_temperature 173(2)
_cell_volume 3635.4(5)
_computing_structure_refinement 'SHELXL-97 (Sheldrick, 2008)'
_computing_structure_solution 'SHELXS-97 (Sheldrick, 2008)'
_diffrn_ambient_temperature 173(2)
_diffrn_measured_fraction_theta_full 1.000
_diffrn_measured_fraction_theta_max 1.000
_diffrn_measurement_device_type 'Bruker Smart Apex II'
_diffrn_radiation_monochromator graphite
_diffrn_radiation_source 'fine-focus sealed tube'
_diffrn_radiation_type MoK\a
_diffrn_radiation_wavelength 0.71073
_diffrn_reflns_av_R_equivalents 0.1479
_diffrn_reflns_av_sigmaI/netI 0.0937
_diffrn_reflns_limit_h_max 11
_diffrn_reflns_limit_h_min -9
_diffrn_reflns_limit_k_max 47
_diffrn_reflns_limit_k_min -47
_diffrn_reflns_limit_l_max 12
_diffrn_reflns_limit_l_min -12
_diffrn_reflns_number 42503
_diffrn_reflns_theta_full 25.01
_diffrn_reflns_theta_max 25.01
_diffrn_reflns_theta_min 2.04
_exptl_absorpt_coefficient_mu 1.149
_exptl_absorpt_correction_T_max 0.9239
_exptl_absorpt_correction_T_min 0.8199
_exptl_absorpt_correction_type multi-scan
_exptl_absorpt_process_details sadabs
_exptl_crystal_colour colorless
_exptl_crystal_density_diffrn 1.472
_exptl_crystal_density_method 'not measured'
_exptl_crystal_description block
_exptl_crystal_F_000 1624
_exptl_crystal_size_max 0.18
_exptl_crystal_size_mid 0.15
_exptl_crystal_size_min 0.07
_refine_diff_density_max 0.610
_refine_diff_density_min -0.563
_refine_diff_density_rms 0.108
_refine_ls_extinction_method none
_refine_ls_goodness_of_fit_ref 1.049
_refine_ls_hydrogen_treatment constr
_refine_ls_matrix_type full
_refine_ls_number_parameters 424
_refine_ls_number_reflns 6421
_refine_ls_number_restraints 0
_refine_ls_restrained_S_all 1.049
_refine_ls_R_factor_all 0.1053
_refine_ls_R_factor_gt 0.0564
_refine_ls_shift/su_max 0.001
_refine_ls_shift/su_mean 0.000
_refine_ls_structure_factor_coef Fsqd
_refine_ls_weighting_details 'calc w=1/[\s^2^(Fo^2^)+(0.0389P)^2^+6.3730P] where P=(Fo^2^+2Fc^2^)/3'
_refine_ls_weighting_scheme calc
_refine_ls_wR_factor_gt 0.1048
_refine_ls_wR_factor_ref 0.1233
_reflns_number_gt 4203
_reflns_number_total 6421
_reflns_threshold_expression >2sigma(I)
_cod_data_source_file c5gc02127h2.cif
_cod_data_source_block z
_cod_depositor_comments
;
The following automatic conversions were performed:

'_symmetry_cell_setting' value 'Monoclinic' changed to 'monoclinic'
according to
/usr/data/users/saulius/crontab/automatic-downloads/rss-feeds/RSC/lib/dictionaries/cif_core.dic
dictionary named 'cif_core.dic' version 2.4.2 from 2011-04-26.

Automatic conversion script
Id: cif_fix_values 4268 2015-11-12 08:31:59Z antanas 

 Adding full bibliography for 7223249--7223251.cif.
;
_cod_original_sg_symbol_H-M P2(1)/c
_cod_database_code 7223251

loop_
_symmetry_equiv_pos_as_xyz
'x, y, z'
'-x, y+1/2, -z+1/2'
'-x, -y, -z'
'x, -y-1/2, z-1/2'

loop_
_atom_site_label
_atom_site_type_symbol
_atom_site_fract_x
_atom_site_fract_y
_atom_site_fract_z
_atom_site_U_iso_or_equiv
_atom_site_adp_type
_atom_site_occupancy
_atom_site_symmetry_multiplicity
_atom_site_calc_flag
_atom_site_refinement_flags
P2 P 1.51826(19) 0.11116(4) 0.42006(16) 0.0252(4) Uani 1 1 d .
P1 P 1.69302(18) 0.17136(4) -0.05409(16) 0.0241(4) Uani 1 1 d .
N1 N 1.8169(6) 0.10752(13) 0.6504(5) 0.0302(13) Uani 1 1 d .
N2 N 1.7857(5) 0.15242(13) 0.5172(5) 0.0247(12) Uani 1 1 d .
N3 N 1.8014(5) 0.22245(12) 0.1518(5) 0.0216(11) Uani 1 1 d .
N4 N 1.8906(6) 0.22367(13) -0.0090(5) 0.0279(12) Uani 1 1 d .
C1 C 1.8121(7) 0.13528(16) 0.0204(6) 0.0244(14) Uani 1 1 d .
C2 C 1.9553(7) 0.13802(17) 0.1393(6) 0.0295(15) Uani 1 1 d .
H2A H 1.9886 0.1590 0.1855 0.035 Uiso 1 1 calc R
C3 C 2.0482(8) 0.10968(19) 0.1892(7) 0.0402(18) Uani 1 1 d .
H3A H 2.1456 0.1112 0.2706 0.048 Uiso 1 1 calc R
C4 C 2.0008(9) 0.0794(2) 0.1221(8) 0.049(2) Uani 1 1 d .
H4A H 2.0656 0.0602 0.1578 0.058 Uiso 1 1 calc R
C5 C 1.8590(9) 0.07649(18) 0.0023(8) 0.0432(19) Uani 1 1 d .
H5A H 1.8274 0.0555 -0.0442 0.052 Uiso 1 1 calc R
C6 C 1.7647(8) 0.10446(17) -0.0481(7) 0.0337(16) Uani 1 1 d .
H6A H 1.6674 0.1027 -0.1295 0.040 Uiso 1 1 calc R
C7 C 1.5106(7) 0.16993(15) -0.0447(6) 0.0225(14) Uani 1 1 d .
C8 C 1.4034(7) 0.19525(17) -0.1131(6) 0.0311(15) Uani 1 1 d .
H8A H 1.4230 0.2109 -0.1705 0.037 Uiso 1 1 calc R
C9 C 1.2677(7) 0.19741(19) -0.0967(6) 0.0374(16) Uani 1 1 d .
H9A H 1.1947 0.2149 -0.1420 0.045 Uiso 1 1 calc R
C10 C 1.2379(8) 0.17457(19) -0.0155(7) 0.0398(17) Uani 1 1 d .
H10A H 1.1456 0.1765 -0.0031 0.048 Uiso 1 1 calc R
C11 C 1.3414(8) 0.14881(18) 0.0481(7) 0.0377(17) Uani 1 1 d .
H11A H 1.3184 0.1326 0.1015 0.045 Uiso 1 1 calc R
C12 C 1.4789(7) 0.14629(16) 0.0350(6) 0.0300(15) Uani 1 1 d .
H12A H 1.5507 0.1286 0.0798 0.036 Uiso 1 1 calc R
C13 C 1.5652(7) 0.07960(16) 0.3190(6) 0.0290(15) Uani 1 1 d .
C14 C 1.4406(8) 0.06454(17) 0.2088(7) 0.0406(18) Uani 1 1 d .
H14A H 1.3369 0.0692 0.1946 0.049 Uiso 1 1 calc R
C15 C 1.4643(9) 0.04308(18) 0.1200(7) 0.047(2) Uani 1 1 d .
H15A H 1.3773 0.0330 0.0446 0.057 Uiso 1 1 calc R
C16 C 1.6150(10) 0.03596(19) 0.1399(8) 0.050(2) Uani 1 1 d .
H16A H 1.6316 0.0210 0.0786 0.059 Uiso 1 1 calc R
C17 C 1.7383(9) 0.0505(2) 0.2472(7) 0.047(2) Uani 1 1 d .
H17A H 1.8416 0.0456 0.2610 0.056 Uiso 1 1 calc R
C18 C 1.7158(8) 0.07256(17) 0.3373(7) 0.0369(17) Uani 1 1 d .
H18A H 1.8032 0.0828 0.4115 0.044 Uiso 1 1 calc R
C19 C 1.4724(7) 0.08608(16) 0.5394(6) 0.0274(15) Uani 1 1 d .
C20 C 1.3765(7) 0.10020(18) 0.5915(7) 0.0347(16) Uani 1 1 d .
H20A H 1.3345 0.1220 0.5614 0.042 Uiso 1 1 calc R
C21 C 1.3405(9) 0.0831(2) 0.6868(8) 0.050(2) Uani 1 1 d .
H21A H 1.2775 0.0934 0.7241 0.060 Uiso 1 1 calc R
C22 C 1.3974(9) 0.0509(2) 0.7266(8) 0.057(2) Uani 1 1 d .
H22A H 1.3718 0.0389 0.7903 0.068 Uiso 1 1 calc R
C23 C 1.4913(9) 0.0363(2) 0.6742(8) 0.052(2) Uani 1 1 d .
H23A H 1.5307 0.0142 0.7029 0.062 Uiso 1 1 calc R
C24 C 1.5281(8) 0.05327(18) 0.5811(7) 0.0399(18) Uani 1 1 d .
H24A H 1.5916 0.0428 0.5446 0.048 Uiso 1 1 calc R
C25 C 1.7979(7) 0.20761(14) 0.0339(5) 0.0225(14) Uani 1 1 d .
C26 C 1.9545(7) 0.24928(16) 0.0827(6) 0.0298(16) Uani 1 1 d .
H26A H 2.0258 0.2653 0.0783 0.036 Uiso 1 1 calc R
C27 C 1.9015(7) 0.24869(15) 0.1825(6) 0.0251(14) Uani 1 1 d .
H27A H 1.9296 0.2638 0.2588 0.030 Uiso 1 1 calc R
C28 C 1.7229(7) 0.21187(14) 0.2334(5) 0.0207(13) Uani 1 1 d .
C29 C 1.5815(7) 0.22734(15) 0.2089(6) 0.0242(14) Uani 1 1 d .
H29A H 1.5363 0.2442 0.1394 0.029 Uiso 1 1 calc R
C30 C 1.5102(7) 0.21695(16) 0.2906(6) 0.0277(15) Uani 1 1 d .
H30A H 1.4136 0.2268 0.2762 0.033 Uiso 1 1 calc R
C31 C 1.5754(7) 0.19295(15) 0.3908(6) 0.0253(14) Uani 1 1 d .
H31A H 1.5251 0.1866 0.4465 0.030 Uiso 1 1 calc R
C32 C 1.7136(7) 0.17781(15) 0.4117(6) 0.0219(14) Uani 1 1 d .
C33 C 1.7891(7) 0.18735(15) 0.3313(6) 0.0228(14) Uani 1 1 d .
H33A H 1.8844 0.1770 0.3445 0.027 Uiso 1 1 calc R
C34 C 1.9366(7) 0.15300(16) 0.6183(6) 0.0289(15) Uani 1 1 d .
H34A H 2.0143 0.1692 0.6293 0.035 Uiso 1 1 calc R
C35 C 1.9536(7) 0.12564(16) 0.7004(6) 0.0274(15) Uani 1 1 d .
H35A H 2.0469 0.1199 0.7810 0.033 Uiso 1 1 calc R
C36 C 1.7165(7) 0.12438(15) 0.5400(6) 0.0248(14) Uani 1 1 d .
C37 C 1.6612(7) 0.17536(16) -0.2302(6) 0.0292(15) Uani 1 1 d .
H37A H 1.7622 0.1761 -0.2334 0.044 Uiso 1 1 calc R
H37B H 1.6033 0.1961 -0.2701 0.044 Uiso 1 1 calc R
H37C H 1.6006 0.1561 -0.2844 0.044 Uiso 1 1 calc R
I1 I 1.23632(5) 0.198523(12) 0.47988(4) 0.03387(15) Uani 1 1 d .
C01 C 1.0357(10) -0.0281(2) 0.3181(9) 0.066(3) Uani 1 1 d .
H01A H 1.0995 -0.0487 0.3358 0.079 Uiso 1 1 calc R
H01B H 0.9536 -0.0322 0.3491 0.079 Uiso 1 1 calc R
Cl1 Cl 0.9477(3) -0.01949(7) 0.1405(3) 0.0871(8) Uani 1 1 d .
Cl2 Cl 1.1554(3) 0.00508(6) 0.4158(3) 0.0752(7) Uani 1 1 d .

loop_
_atom_site_aniso_label
_atom_site_aniso_U_11
_atom_site_aniso_U_22
_atom_site_aniso_U_33
_atom_site_aniso_U_23
_atom_site_aniso_U_13
_atom_site_aniso_U_12
P2 0.0273(9) 0.0227(10) 0.0283(9) -0.0002(7) 0.0149(7) -0.0014(8)
P1 0.0254(9) 0.0258(10) 0.0252(9) -0.0023(7) 0.0150(7) -0.0012(7)
N1 0.030(3) 0.035(4) 0.026(3) 0.002(2) 0.013(3) 0.002(3)
N2 0.022(3) 0.028(3) 0.028(3) 0.004(2) 0.015(2) -0.002(2)
N3 0.021(3) 0.024(3) 0.023(3) -0.002(2) 0.013(2) -0.003(2)
N4 0.030(3) 0.031(3) 0.030(3) 0.003(2) 0.019(2) -0.004(3)
C1 0.028(3) 0.024(4) 0.027(3) 0.000(3) 0.017(3) -0.001(3)
C2 0.023(4) 0.035(4) 0.033(4) -0.005(3) 0.014(3) -0.003(3)
C3 0.023(4) 0.048(5) 0.044(4) 0.006(4) 0.010(3) 0.007(4)
C4 0.044(5) 0.038(5) 0.072(6) 0.011(4) 0.033(4) 0.009(4)
C5 0.046(5) 0.027(5) 0.065(5) -0.001(4) 0.033(4) 0.001(4)
C6 0.030(4) 0.037(5) 0.035(4) 0.000(3) 0.015(3) 0.004(3)
C7 0.023(3) 0.024(4) 0.018(3) -0.004(3) 0.007(3) -0.001(3)
C8 0.024(3) 0.037(4) 0.029(3) 0.004(3) 0.009(3) -0.002(3)
C9 0.027(4) 0.048(5) 0.034(3) 0.006(4) 0.010(3) 0.007(4)
C10 0.022(4) 0.061(5) 0.038(4) -0.007(4) 0.016(3) -0.002(4)
C11 0.035(4) 0.036(5) 0.046(4) 0.005(3) 0.022(4) -0.003(4)
C12 0.025(4) 0.030(4) 0.033(4) -0.001(3) 0.011(3) 0.000(3)
C13 0.033(4) 0.027(4) 0.029(3) 0.003(3) 0.016(3) 0.000(3)
C14 0.036(4) 0.040(5) 0.045(4) -0.013(3) 0.017(4) -0.005(3)
C15 0.059(5) 0.037(5) 0.041(4) -0.020(4) 0.018(4) -0.017(4)
C16 0.068(6) 0.041(5) 0.051(5) -0.009(4) 0.038(5) 0.006(4)
C17 0.044(5) 0.063(6) 0.050(5) -0.001(4) 0.036(4) 0.004(4)
C18 0.036(4) 0.042(5) 0.031(4) -0.006(3) 0.014(3) -0.001(3)
C19 0.030(4) 0.031(4) 0.023(3) -0.004(3) 0.013(3) -0.008(3)
C20 0.030(4) 0.036(4) 0.042(4) -0.002(3) 0.020(3) -0.005(3)
C21 0.042(5) 0.069(6) 0.054(5) -0.006(4) 0.035(4) -0.006(4)
C22 0.060(6) 0.074(7) 0.047(5) 0.011(4) 0.034(4) -0.016(5)
C23 0.057(5) 0.040(5) 0.065(5) 0.014(4) 0.033(5) -0.009(4)
C24 0.039(4) 0.036(5) 0.049(4) 0.005(4) 0.023(4) -0.003(4)
C25 0.027(3) 0.022(4) 0.020(3) 0.001(3) 0.011(3) -0.005(3)
C26 0.027(4) 0.028(4) 0.038(4) 0.002(3) 0.018(3) -0.011(3)
C27 0.028(3) 0.017(4) 0.030(3) -0.005(3) 0.012(3) -0.005(3)
C28 0.028(3) 0.018(3) 0.021(3) -0.003(3) 0.014(3) -0.008(3)
C29 0.029(4) 0.018(4) 0.030(3) -0.003(3) 0.017(3) -0.002(3)
C30 0.023(3) 0.023(4) 0.038(4) -0.004(3) 0.014(3) 0.001(3)
C31 0.028(3) 0.028(4) 0.029(3) 0.000(3) 0.021(3) -0.005(3)
C32 0.023(3) 0.022(4) 0.024(3) -0.006(3) 0.013(3) -0.005(3)
C33 0.021(3) 0.027(4) 0.026(3) -0.003(3) 0.016(3) -0.001(3)
C34 0.024(4) 0.030(4) 0.035(4) 0.001(3) 0.016(3) -0.001(3)
C35 0.024(4) 0.028(4) 0.029(3) 0.006(3) 0.011(3) 0.003(3)
C36 0.029(4) 0.023(4) 0.030(3) -0.002(3) 0.019(3) -0.002(3)
C37 0.039(4) 0.025(4) 0.024(3) -0.003(3) 0.015(3) 0.001(3)
I1 0.0248(2) 0.0433(3) 0.0384(2) -0.0008(2) 0.01846(19) 0.0032(2)
C01 0.052(5) 0.045(6) 0.085(6) 0.003(5) 0.016(5) 0.000(4)
Cl1 0.0741(16) 0.097(2) 0.0718(16) -0.0247(14) 0.0156(13) 0.0278(15)
Cl2 0.0618(15) 0.0565(16) 0.0840(16) -0.0125(12) 0.0116(13) 0.0031(12)

loop_
_atom_type_symbol
_atom_type_description
_atom_type_scat_dispersion_real
_atom_type_scat_dispersion_imag
_atom_type_scat_source
C C 0.0033 0.0016 'International Tables Vol C Tables 4.2.6.8 and 6.1.1.4'
H H 0.0000 0.0000 'International Tables Vol C Tables 4.2.6.8 and 6.1.1.4'
N N 0.0061 0.0033 'International Tables Vol C Tables 4.2.6.8 and 6.1.1.4'
P P 0.1023 0.0942 'International Tables Vol C Tables 4.2.6.8 and 6.1.1.4'
I I -0.4742 1.8119 'International Tables Vol C Tables 4.2.6.8 and 6.1.1.4'
Cl Cl 0.1484 0.1585 'International Tables Vol C Tables 4.2.6.8 and 6.1.1.4'

loop_
_geom_angle_atom_site_label_1
_geom_angle_atom_site_label_2
_geom_angle_atom_site_label_3
_geom_angle
C19 P2 C36 99.4(3)
C19 P2 C13 103.5(3)
C36 P2 C13 99.3(3)
C25 P1 C37 106.2(3)
C25 P1 C1 108.9(3)
C37 P1 C1 108.6(3)
C25 P1 C7 109.3(3)
C37 P1 C7 110.6(3)
C1 P1 C7 113.1(3)
C36 N1 C35 105.4(5)
C34 N2 C36 107.2(5)
C34 N2 C32 125.2(5)
C36 N2 C32 127.5(5)
C27 N3 C25 106.2(5)
C27 N3 C28 125.4(5)
C25 N3 C28 128.3(5)
C25 N4 C26 105.5(5)
C2 C1 C6 120.2(6)
C2 C1 P1 120.9(5)
C6 C1 P1 118.8(5)
C3 C2 C1 119.0(6)
C3 C2 H2A 120.5
C1 C2 H2A 120.5
C4 C3 C2 120.6(7)
C4 C3 H3A 119.7
C2 C3 H3A 119.7
C3 C4 C5 120.8(7)
C3 C4 H4A 119.6
C5 C4 H4A 119.6
C6 C5 C4 119.3(7)
C6 C5 H5A 120.4
C4 C5 H5A 120.4
C5 C6 C1 120.1(6)
C5 C6 H6A 119.9
C1 C6 H6A 119.9
C12 C7 C8 120.3(6)
C12 C7 P1 122.6(5)
C8 C7 P1 117.0(5)
C9 C8 C7 119.3(6)
C9 C8 H8A 120.4
C7 C8 H8A 120.4
C10 C9 C8 120.5(7)
C10 C9 H9A 119.7
C8 C9 H9A 119.7
C9 C10 C11 120.1(7)
C9 C10 H10A 120.0
C11 C10 H10A 120.0
C10 C11 C12 120.6(6)
C10 C11 H11A 119.7
C12 C11 H11A 119.7
C11 C12 C7 119.2(6)
C11 C12 H12A 120.4
C7 C12 H12A 120.4
C14 C13 C18 118.4(6)
C14 C13 P2 117.0(5)
C18 C13 P2 124.2(5)
C15 C14 C13 121.0(7)
C15 C14 H14A 119.5
C13 C14 H14A 119.5
C14 C15 C16 120.2(7)
C14 C15 H15A 119.9
C16 C15 H15A 119.9
C17 C16 C15 119.5(7)
C17 C16 H16A 120.2
C15 C16 H16A 120.2
C16 C17 C18 120.9(7)
C16 C17 H17A 119.6
C18 C17 H17A 119.6
C17 C18 C13 120.0(6)
C17 C18 H18A 120.0
C13 C18 H18A 120.0
C20 C19 C24 118.4(6)
C20 C19 P2 117.8(5)
C24 C19 P2 123.8(5)
C19 C20 C21 121.2(7)
C19 C20 H20A 119.4
C21 C20 H20A 119.4
C22 C21 C20 119.2(7)
C22 C21 H21A 120.4
C20 C21 H21A 120.4
C23 C22 C21 120.4(7)
C23 C22 H22A 119.8
C21 C22 H22A 119.8
C24 C23 C22 120.4(8)
C24 C23 H23A 119.8
C22 C23 H23A 119.8
C23 C24 C19 120.4(7)
C23 C24 H24A 119.8
C19 C24 H24A 119.8
N4 C25 N3 111.1(5)
N4 C25 P1 121.1(4)
N3 C25 P1 127.8(4)
N4 C26 C27 110.3(5)
N4 C26 H26A 124.9
C27 C26 H26A 124.9
N3 C27 C26 106.9(5)
N3 C27 H27A 126.6
C26 C27 H27A 126.6
C33 C28 C29 122.6(5)
C33 C28 N3 119.0(5)
C29 C28 N3 118.4(5)
C30 C29 C28 117.0(6)
C30 C29 H29A 121.5
C28 C29 H29A 121.5
C31 C30 C29 121.6(6)
C31 C30 H30A 119.2
C29 C30 H30A 119.2
C30 C31 C32 120.3(5)
C30 C31 H31A 119.8
C32 C31 H31A 119.8
C31 C32 C33 120.0(6)
C31 C32 N2 121.6(5)
C33 C32 N2 118.3(5)
C28 C33 C32 118.5(5)
C28 C33 H33A 120.8
C32 C33 H33A 120.8
N2 C34 C35 106.1(5)
N2 C34 H34A 127.0
C35 C34 H34A 127.0
C34 C35 N1 110.5(5)
C34 C35 H35A 124.8
N1 C35 H35A 124.8
N1 C36 N2 110.8(5)
N1 C36 P2 126.2(5)
N2 C36 P2 122.7(4)
P1 C37 H37A 109.5
P1 C37 H37B 109.5
H37A C37 H37B 109.5
P1 C37 H37C 109.5
H37A C37 H37C 109.5
H37B C37 H37C 109.5
Cl1 C01 Cl2 111.8(5)
Cl1 C01 H01A 109.2
Cl2 C01 H01A 109.2
Cl1 C01 H01B 109.2
Cl2 C01 H01B 109.2
H01A C01 H01B 107.9

loop_
_geom_bond_atom_site_label_1
_geom_bond_atom_site_label_2
_geom_bond_distance
P2 C19 1.820(6)
P2 C36 1.827(6)
P2 C13 1.838(6)
P1 C25 1.770(6)
P1 C37 1.774(6)
P1 C1 1.784(6)
P1 C7 1.789(6)
N1 C36 1.324(7)
N1 C35 1.374(7)
N2 C34 1.362(7)
N2 C36 1.374(7)
N2 C32 1.441(7)
N3 C27 1.355(7)
N3 C25 1.378(7)
N3 C28 1.442(7)
N4 C25 1.328(7)
N4 C26 1.356(8)
C1 C2 1.395(8)
C1 C6 1.397(8)
C2 C3 1.387(9)
C2 H2A 0.9500
C3 C4 1.373(10)
C3 H3A 0.9500
C4 C5 1.392(10)
C4 H4A 0.9500
C5 C6 1.382(9)
C5 H5A 0.9500
C6 H6A 0.9500
C7 C12 1.390(8)
C7 C8 1.390(8)
C8 C9 1.385(8)
C8 H8A 0.9500
C9 C10 1.371(9)
C9 H9A 0.9500
C10 C11 1.376(9)
C10 H10A 0.9500
C11 C12 1.384(8)
C11 H11A 0.9500
C12 H12A 0.9500
C13 C14 1.382(9)
C13 C18 1.390(9)
C14 C15 1.369(9)
C14 H14A 0.9500
C15 C16 1.386(10)
C15 H15A 0.9500
C16 C17 1.354(10)
C16 H16A 0.9500
C17 C18 1.389(9)
C17 H17A 0.9500
C18 H18A 0.9500
C19 C20 1.384(8)
C19 C24 1.407(9)
C20 C21 1.390(9)
C20 H20A 0.9500
C21 C22 1.382(11)
C21 H21A 0.9500
C22 C23 1.380(10)
C22 H22A 0.9500
C23 C24 1.373(9)
C23 H23A 0.9500
C24 H24A 0.9500
C26 C27 1.369(8)
C26 H26A 0.9500
C27 H27A 0.9500
C28 C33 1.363(8)
C28 C29 1.398(8)
C29 C30 1.387(8)
C29 H29A 0.9500
C30 C31 1.361(8)
C30 H30A 0.9500
C31 C32 1.375(8)
C31 H31A 0.9500
C32 C33 1.398(7)
C33 H33A 0.9500
C34 C35 1.363(8)
C34 H34A 0.9500
C35 H35A 0.9500
C37 H37A 0.9800
C37 H37B 0.9800
C37 H37C 0.9800
C01 Cl1 1.733(9)
C01 Cl2 1.754(8)
C01 H01A 0.9900
C01 H01B 0.9900

loop_
_geom_torsion_atom_site_label_1
_geom_torsion_atom_site_label_2
_geom_torsion_atom_site_label_3
_geom_torsion_atom_site_label_4
_geom_torsion
C25 P1 C1 C2 6.7(6)
C37 P1 C1 C2 121.9(5)
C7 P1 C1 C2 -114.9(5)
C25 P1 C1 C6 -168.9(5)
C37 P1 C1 C6 -53.7(5)
C7 P1 C1 C6 69.4(5)
C6 C1 C2 C3 -0.8(9)
P1 C1 C2 C3 -176.4(5)
C1 C2 C3 C4 0.5(10)
C2 C3 C4 C5 0.3(11)
C3 C4 C5 C6 -0.7(11)
C4 C5 C6 C1 0.3(10)
C2 C1 C6 C5 0.4(9)
P1 C1 C6 C5 176.1(5)
C25 P1 C7 C12 -110.3(5)
C37 P1 C7 C12 133.1(5)
C1 P1 C7 C12 11.1(6)
C25 P1 C7 C8 65.2(5)
C37 P1 C7 C8 -51.4(5)
C1 P1 C7 C8 -173.4(4)
C12 C7 C8 C9 2.5(9)
P1 C7 C8 C9 -173.1(5)
C7 C8 C9 C10 -1.0(9)
C8 C9 C10 C11 -1.4(10)
C9 C10 C11 C12 2.2(10)
C10 C11 C12 C7 -0.7(10)
C8 C7 C12 C11 -1.7(9)
P1 C7 C12 C11 173.6(5)
C19 P2 C13 C14 81.2(6)
C36 P2 C13 C14 -176.6(5)
C19 P2 C13 C18 -105.5(6)
C36 P2 C13 C18 -3.4(6)
C18 C13 C14 C15 0.3(10)
P2 C13 C14 C15 173.9(6)
C13 C14 C15 C16 0.3(11)
C14 C15 C16 C17 -0.3(12)
C15 C16 C17 C18 -0.2(12)
C16 C17 C18 C13 0.8(11)
C14 C13 C18 C17 -0.8(10)
P2 C13 C18 C17 -174.0(5)
C36 P2 C19 C20 102.4(5)
C13 P2 C19 C20 -155.5(5)
C36 P2 C19 C24 -77.8(6)
C13 P2 C19 C24 24.2(6)
C24 C19 C20 C21 2.5(9)
P2 C19 C20 C21 -177.8(5)
C19 C20 C21 C22 -2.2(11)
C20 C21 C22 C23 1.2(12)
C21 C22 C23 C24 -0.6(12)
C22 C23 C24 C19 0.9(11)
C20 C19 C24 C23 -1.8(10)
P2 C19 C24 C23 178.4(5)
C26 N4 C25 N3 0.0(7)
C26 N4 C25 P1 -178.5(4)
C27 N3 C25 N4 -0.3(7)
C28 N3 C25 N4 -177.2(5)
C27 N3 C25 P1 178.0(4)
C28 N3 C25 P1 1.1(9)
C37 P1 C25 N4 -27.8(6)
C1 P1 C25 N4 89.0(5)
C7 P1 C25 N4 -147.1(5)
C37 P1 C25 N3 154.1(5)
C1 P1 C25 N3 -89.2(6)
C7 P1 C25 N3 34.8(6)
C25 N4 C26 C27 0.4(7)
C25 N3 C27 C26 0.6(6)
C28 N3 C27 C26 177.5(5)
N4 C26 C27 N3 -0.6(7)
C27 N3 C28 C33 -94.1(7)
C25 N3 C28 C33 82.2(7)
C27 N3 C28 C29 85.8(7)
C25 N3 C28 C29 -97.9(7)
C33 C28 C29 C30 0.8(8)
N3 C28 C29 C30 -179.1(5)
C28 C29 C30 C31 0.4(9)
C29 C30 C31 C32 -1.3(9)
C30 C31 C32 C33 0.9(9)
C30 C31 C32 N2 179.8(5)
C34 N2 C32 C31 -127.0(6)
C36 N2 C32 C31 49.7(8)
C34 N2 C32 C33 52.0(8)
C36 N2 C32 C33 -131.4(6)
C29 C28 C33 C32 -1.2(9)
N3 C28 C33 C32 178.7(5)
C31 C32 C33 C28 0.3(8)
N2 C32 C33 C28 -178.6(5)
C36 N2 C34 C35 -0.9(6)
C32 N2 C34 C35 176.3(5)
N2 C34 C35 N1 1.5(7)
C36 N1 C35 C34 -1.4(7)
C35 N1 C36 N2 0.8(7)
C35 N1 C36 P2 174.8(4)
C34 N2 C36 N1 0.1(7)
C32 N2 C36 N1 -177.1(5)
C34 N2 C36 P2 -174.2(4)
C32 N2 C36 P2 8.7(8)
C19 P2 C36 N1 29.2(6)
C13 P2 C36 N1 -76.3(6)
C19 P2 C36 N2 -157.4(5)
C13 P2 C36 N2 97.1(5)
